data_4071037
loop_
_publ_author_name
'Aharonovich, Sinai'
'Kapon, Moshe'
'Botoshanski, Mark'
'Eisen, Moris S.'

_publ_section_title
;
 N,N&#x2032;-Bis-Silylated Lithium Aryl Amidinates: Synthesis,
 Characterization, and the Gradual Transition of Coordination Mode from \s
 Toward \p Originated by Crystal Packing Interactions
;
_journal_issue 8
_journal_name_full Organometallics
_journal_page_first 1869
_journal_paper_doi 10.1021/om701216p
_journal_volume 27
_journal_year 2008
_chemical_formula_sum 'C30 H54 Li2 N4 Si4'
_chemical_formula_weight 597.01
_chemical_name_common Moris-176(Sinay)
_chemical_name_systematic
; 
 ? 
;
_space_group_IT_number 14
_symmetry_cell_setting monoclinic
_symmetry_space_group_name_Hall '-P 2ybc'
_symmetry_space_group_name_H-M 'P 1 21/c 1'
_atom_sites_solution_hydrogens geom
_atom_sites_solution_primary direct
_atom_sites_solution_secondary difmap
_audit_creation_method SHELXL-97
_cell_angle_alpha 90.00
_cell_angle_beta 104.95(3)
_cell_angle_gamma 90.00
_cell_formula_units_Z 4
_cell_length_a 9.055(2)
_cell_length_b 35.595(7)
_cell_length_c 12.621(2)
_cell_measurement_reflns_used 14447
_cell_measurement_temperature 240(1)
_cell_measurement_theta_max 25.18
_cell_measurement_theta_min 1.14
_cell_volume 3930.2(14)
_computing_cell_refinement 'DENZO HKL2000 (Otwinowski & Minor 1997)'
_computing_data_collection 'Collect (Nonius, 2006)'
_computing_data_reduction 'DENZO HKL2000 (Otwinowski & Minor 1997)'
_computing_molecular_graphics 'TEXSAN  (MSC, 1999)'
_computing_structure_refinement 'SHELXL-97 (Sheldrick, 1997)'
_computing_structure_solution 'SHELXS-97 (Sheldrick, 1997)'
_diffrn_ambient_temperature 240(1)
_diffrn_measured_fraction_theta_full 0.837
_diffrn_measured_fraction_theta_max 0.837
_diffrn_measurement_device_type 'Nonius KappaCCD'
_diffrn_measurement_method 'phi- and omega-scand'
_diffrn_radiation_monochromator graphite
_diffrn_radiation_source 'fine-focus sealed tube'
_diffrn_radiation_type MoK\a
_diffrn_radiation_wavelength 0.71073
_diffrn_reflns_av_R_equivalents 0.0890
_diffrn_reflns_av_sigmaI/netI 0.1019
_diffrn_reflns_limit_h_max 10
_diffrn_reflns_limit_h_min 0
_diffrn_reflns_limit_k_max 42
_diffrn_reflns_limit_k_min 0
_diffrn_reflns_limit_l_max 12
_diffrn_reflns_limit_l_min -14
_diffrn_reflns_number 14447
_diffrn_reflns_theta_full 25.01
_diffrn_reflns_theta_max 25.01
_diffrn_reflns_theta_min 1.14
_diffrn_standards_number 0
_exptl_absorpt_coefficient_mu 0.173
_exptl_absorpt_correction_type none
_exptl_crystal_colour colorless
_exptl_crystal_density_diffrn 1.009
_exptl_crystal_density_method 'not measured'
_exptl_crystal_description prism
_exptl_crystal_F_000 1296
_exptl_crystal_size_max 0.45
_exptl_crystal_size_mid 0.18
_exptl_crystal_size_min 0.06
_refine_diff_density_max 0.361
_refine_diff_density_min -0.276
_refine_diff_density_rms 0.075
_refine_ls_extinction_method none
_refine_ls_goodness_of_fit_ref 0.912
_refine_ls_hydrogen_treatment constr
_refine_ls_matrix_type full
_refine_ls_number_parameters 363
_refine_ls_number_reflns 5795
_refine_ls_number_restraints 0
_refine_ls_restrained_S_all 0.912
_refine_ls_R_factor_all 0.1706
_refine_ls_R_factor_gt 0.0703
_refine_ls_shift/su_max 0.010
_refine_ls_shift/su_mean 0.000
_refine_ls_structure_factor_coef Fsqd
_refine_ls_weighting_details 'calc w=1/[\s^2^(Fo^2^)+(0.1422P)^2^+0.0000P] where P=(Fo^2^+2Fc^2^)/3'
_refine_ls_weighting_scheme calc
_refine_ls_wR_factor_gt 0.1881
_refine_ls_wR_factor_ref 0.2314
_reflns_number_gt 2749
_reflns_number_total 5795
_reflns_threshold_expression >2sigma(I)
_cod_data_source_file om701216p-file003.cif
_cod_data_source_block complex10
_cod_depositor_comments
;
The following automatic conversions were performed:

'_symmetry_cell_setting' value 'Monoclinic' changed to 'monoclinic'
according to /home/saulius/struct/CIF-dictionaries/cif_core.dic
dictionary named 'cif_core.dic' version 2.4.1 from 2010-06-29.

Automatic conversion script
Id: cif_fix_values 1715 2011-07-08 13:25:40Z adriana 
;
_cod_original_cell_volume 3930.2(13)
_cod_original_sg_symbol_H-M 'P 21/c'
_cod_database_code 4071037

loop_
_symmetry_equiv_pos_as_xyz
'x, y, z'
'-x, y+1/2, -z+1/2'
'-x, -y, -z'
'x, -y-1/2, z-1/2'

loop_
_atom_site_label
_atom_site_type_symbol
_atom_site_fract_x
_atom_site_fract_y
_atom_site_fract_z
_atom_site_U_iso_or_equiv
_atom_site_adp_type
_atom_site_occupancy
_atom_site_symmetry_multiplicity
_atom_site_calc_flag
_atom_site_refinement_flags
Si1 Si 0.11015(18) 0.04358(4) 0.34638(12) 0.0818(5) Uani 1 1 d .
Si2 Si 0.22599(15) 0.05891(4) 0.14393(12) 0.0738(5) Uani 1 1 d .
Si3 Si -0.08235(15) 0.16965(4) 0.32482(11) 0.0726(5) Uani 1 1 d .
Si4 Si 0.13213(17) 0.19059(4) 0.18810(11) 0.0729(5) Uani 1 1 d .
N1 N 0.3928(5) 0.12860(12) 0.4447(4) 0.0822(14) Uani 1 1 d .
N2 N -0.2093(5) 0.10699(13) 0.0492(3) 0.0810(14) Uani 1 1 d .
N3 N 0.1413(4) 0.07241(10) 0.2467(3) 0.0589(10) Uani 1 1 d .
N4 N 0.0484(4) 0.15843(10) 0.2518(3) 0.0570(10) Uani 1 1 d .
C1 C 0.4985(7) 0.13153(13) 0.5129(4) 0.0669(14) Uani 1 1 d .
C2 C 0.6340(5) 0.13493(15) 0.6002(4) 0.0630(13) Uani 1 1 d .
C3 C 0.6647(6) 0.16776(16) 0.6585(4) 0.0722(14) Uani 1 1 d .
C4 C 0.7974(7) 0.1691(2) 0.7431(4) 0.097(2) Uani 1 1 d .
H4 H 0.8245 0.1909 0.7839 0.116 Uiso 1 1 calc R
C5 C 0.8864(6) 0.1384(2) 0.7652(5) 0.102(2) Uani 1 1 d .
H5 H 0.9734 0.1392 0.8236 0.122 Uiso 1 1 calc R
C6 C 0.8551(7) 0.1062(2) 0.7063(6) 0.102(2) Uani 1 1 d .
H6 H 0.9208 0.0857 0.7225 0.122 Uiso 1 1 calc R
C7 C 0.7260(6) 0.10451(17) 0.6230(4) 0.0838(16) Uani 1 1 d .
H7 H 0.7010 0.0826 0.5821 0.101 Uiso 1 1 calc R
C8 C 0.5603(7) 0.20078(18) 0.6318(5) 0.0997(19) Uani 1 1 d .
H8A H 0.5773 0.2172 0.6951 0.120 Uiso 1 1 calc R
H8B H 0.4551 0.1923 0.6147 0.120 Uiso 1 1 calc R
C9 C 0.5872(7) 0.22230(18) 0.5355(5) 0.122(2) Uani 1 1 d .
H9A H 0.5184 0.2433 0.5196 0.182 Uiso 1 1 calc R
H9B H 0.5694 0.2061 0.4726 0.182 Uiso 1 1 calc R
H9C H 0.6907 0.2312 0.5529 0.182 Uiso 1 1 calc R
C10 C -0.3173(6) 0.11499(14) -0.0125(4) 0.0700(15) Uani 1 1 d .
C11 C -0.4556(6) 0.12866(16) -0.0868(4) 0.0680(14) Uani 1 1 d .
C12 C -0.5393(6) 0.10610(16) -0.1680(5) 0.0721(14) Uani 1 1 d .
C13 C -0.6688(6) 0.12162(19) -0.2354(4) 0.0836(17) Uani 1 1 d .
H13 H -0.7297 0.1075 -0.2921 0.100 Uiso 1 1 calc R
C14 C -0.7070(6) 0.1570(2) -0.2190(5) 0.095(2) Uani 1 1 d .
H14 H -0.7949 0.1669 -0.2657 0.114 Uiso 1 1 calc R
C15 C -0.6235(8) 0.17917(19) -0.1372(6) 0.116(2) Uani 1 1 d .
H15 H -0.6536 0.2037 -0.1283 0.140 Uiso 1 1 calc R
C16 C -0.4972(7) 0.16472(17) -0.0701(5) 0.0925(18) Uani 1 1 d .
H16 H -0.4384 0.1790 -0.0129 0.111 Uiso 1 1 calc R
C17A C -0.4954(14) 0.0652(4) -0.1589(10) 0.070(4) Uiso 0.50 1 d P
H17A H -0.5203 0.0541 -0.0956 0.085 Uiso 0.50 1 calc PR
H17B H -0.3864 0.0625 -0.1507 0.085 Uiso 0.50 1 calc PR
C17B C -0.4865(14) 0.0700(4) -0.2014(12) 0.078(4) Uiso 0.50 1 d P
H17C H -0.3803 0.0658 -0.1630 0.094 Uiso 0.50 1 calc PR
H17D H -0.4951 0.0700 -0.2796 0.094 Uiso 0.50 1 calc PR
C18A C -0.5899(16) 0.0384(4) -0.1718(12) 0.135(5) Uiso 0.50 1 d P
H18A H -0.5700 0.0364 -0.0935 0.202 Uiso 0.50 1 calc PR
H18B H -0.5674 0.0149 -0.2014 0.202 Uiso 0.50 1 calc PR
H18C H -0.6955 0.0446 -0.2024 0.202 Uiso 0.50 1 calc PR
C18B C -0.5857(17) 0.0457(5) -0.2648(11) 0.136(5) Uiso 0.50 1 d P
H18D H -0.6913 0.0437 -0.2643 0.204 Uiso 0.50 1 calc PR
H18E H -0.5447 0.0210 -0.2690 0.204 Uiso 0.50 1 calc PR
H18F H -0.5776 0.0602 -0.3272 0.204 Uiso 0.50 1 calc PR
C19 C 0.0949(7) 0.06961(16) 0.4746(4) 0.102(2) Uani 1 1 d .
H19A H 0.0784 0.0522 0.5286 0.153 Uiso 1 1 d R
H19B H 0.0103 0.0867 0.4548 0.153 Uiso 1 1 d R
H19C H 0.1874 0.0834 0.5042 0.153 Uiso 1 1 d R
C20 C -0.0676(8) 0.0170(2) 0.3027(6) 0.146(3) Uani 1 1 d .
H20A H -0.0793 0.0012 0.3618 0.219 Uiso 1 1 calc R
H20B H -0.0647 0.0016 0.2407 0.219 Uiso 1 1 calc R
H20C H -0.1524 0.0340 0.2827 0.219 Uiso 1 1 calc R
C21 C 0.2623(9) 0.00903(19) 0.4012(5) 0.149(3) Uani 1 1 d .
H21A H 0.2374 -0.0061 0.4571 0.224 Uiso 1 1 d R
H21B H 0.3555 0.0225 0.4317 0.224 Uiso 1 1 d R
H21C H 0.2751 -0.0068 0.3426 0.224 Uiso 1 1 d R
C22 C 0.1971(6) 0.00931(16) 0.1005(5) 0.107(2) Uani 1 1 d .
H22A H 0.2486 0.0044 0.0444 0.161 Uiso 1 1 calc R
H22B H 0.0898 0.0045 0.0725 0.161 Uiso 1 1 calc R
H22C H 0.2378 -0.0068 0.1623 0.161 Uiso 1 1 calc R
C23 C 0.4352(5) 0.06617(17) 0.1855(5) 0.106(2) Uani 1 1 d .
H23A H 0.4785 0.0584 0.1271 0.159 Uiso 1 1 calc R
H23B H 0.4789 0.0516 0.2499 0.159 Uiso 1 1 calc R
H23C H 0.4568 0.0923 0.2009 0.159 Uiso 1 1 calc R
C24 C 0.1491(6) 0.08592(17) 0.0128(4) 0.101(2) Uani 1 1 d .
H24A H 0.1994 0.0777 -0.0413 0.151 Uiso 1 1 calc R
H24B H 0.1675 0.1123 0.0264 0.151 Uiso 1 1 calc R
H24C H 0.0411 0.0816 -0.0134 0.151 Uiso 1 1 calc R
C25 C 0.0066(6) 0.17909(16) 0.4759(4) 0.1001(19) Uani 1 1 d .
H25A H -0.0723 0.1850 0.5114 0.150 Uiso 1 1 calc R
H25B H 0.0763 0.1998 0.4834 0.150 Uiso 1 1 calc R
H25C H 0.0610 0.1572 0.5093 0.150 Uiso 1 1 calc R
C26 C -0.2205(5) 0.13100(17) 0.3202(4) 0.0970(19) Uani 1 1 d .
H26A H -0.2918 0.1380 0.3612 0.145 Uiso 1 1 calc R
H26B H -0.1666 0.1087 0.3514 0.145 Uiso 1 1 calc R
H26C H -0.2746 0.1262 0.2454 0.145 Uiso 1 1 calc R
C27 C -0.2031(7) 0.21026(19) 0.2699(5) 0.121(2) Uani 1 1 d .
H27A H -0.2734 0.2148 0.3138 0.182 Uiso 1 1 calc R
H27B H -0.2591 0.2052 0.1957 0.182 Uiso 1 1 calc R
H27C H -0.1398 0.2320 0.2714 0.182 Uiso 1 1 calc R
C28 C 0.3236(6) 0.17455(18) 0.1792(5) 0.111(2) Uani 1 1 d .
H28A H 0.3682 0.1933 0.1422 0.166 Uiso 1 1 calc R
H28B H 0.3135 0.1514 0.1389 0.166 Uiso 1 1 calc R
H28C H 0.3880 0.1707 0.2517 0.166 Uiso 1 1 calc R
C29 C 0.1690(8) 0.23611(18) 0.2609(5) 0.136(3) Uani 1 1 d .
H29A H 0.2171 0.2530 0.2207 0.204 Uiso 1 1 calc R
H29B H 0.2350 0.2323 0.3329 0.204 Uiso 1 1 calc R
H29C H 0.0740 0.2467 0.2669 0.204 Uiso 1 1 calc R
C30 C 0.0242(7) 0.20130(17) 0.0421(4) 0.107(2) Uani 1 1 d .
H30A H 0.0800 0.2195 0.0117 0.160 Uiso 1 1 calc R
H30B H -0.0748 0.2112 0.0411 0.160 Uiso 1 1 calc R
H30C H 0.0127 0.1787 -0.0007 0.160 Uiso 1 1 calc R
Li1 Li 0.2070(8) 0.1213(2) 0.3206(6) 0.069(2) Uani 1 1 d .
Li2 Li -0.0182(7) 0.1089(2) 0.1749(6) 0.062(2) Uani 1 1 d .

loop_
_atom_site_aniso_label
_atom_site_aniso_U_11
_atom_site_aniso_U_22
_atom_site_aniso_U_33
_atom_site_aniso_U_23
_atom_site_aniso_U_13
_atom_site_aniso_U_12
Si1 0.0917(11) 0.0579(10) 0.0827(10) 0.0192(8) -0.0010(9) -0.0084(8)
Si2 0.0606(9) 0.0670(11) 0.0825(10) -0.0005(8) -0.0022(8) 0.0042(7)
Si3 0.0706(9) 0.0746(11) 0.0662(9) 0.0058(7) 0.0061(8) 0.0104(8)
Si4 0.0832(10) 0.0561(10) 0.0717(10) 0.0047(7) 0.0062(8) -0.0146(8)
N1 0.067(3) 0.076(3) 0.082(3) 0.003(2) -0.020(3) -0.006(2)
N2 0.054(3) 0.089(3) 0.083(3) -0.001(3) -0.011(3) 0.002(2)
N3 0.055(2) 0.049(2) 0.060(2) 0.0063(18) -0.006(2) -0.0066(17)
N4 0.054(2) 0.055(3) 0.054(2) 0.0056(18) -0.0006(19) -0.0052(18)
C1 0.064(3) 0.060(3) 0.067(4) 0.003(3) 0.000(3) -0.005(3)
C2 0.055(3) 0.066(4) 0.058(3) 0.009(3) -0.004(3) -0.010(3)
C3 0.071(4) 0.071(4) 0.064(3) 0.008(3) 0.000(3) -0.010(3)
C4 0.088(4) 0.114(6) 0.066(4) -0.007(4) -0.021(4) -0.045(4)
C5 0.055(4) 0.154(8) 0.077(4) 0.033(5) -0.017(3) 0.001(5)
C6 0.089(5) 0.107(6) 0.096(5) 0.013(4) -0.001(4) 0.011(4)
C7 0.072(4) 0.092(5) 0.073(4) 0.007(3) -0.008(4) 0.005(3)
C8 0.109(5) 0.092(5) 0.087(4) -0.005(4) 0.004(4) -0.019(4)
C9 0.140(6) 0.088(5) 0.117(5) 0.005(4) -0.003(4) -0.009(4)
C10 0.058(3) 0.075(4) 0.072(4) -0.004(3) 0.008(3) 0.001(3)
C11 0.058(3) 0.082(4) 0.062(3) 0.009(3) 0.010(3) 0.011(3)
C12 0.055(3) 0.087(4) 0.072(4) -0.003(3) 0.012(3) -0.006(3)
C13 0.056(4) 0.104(5) 0.079(4) 0.007(4) -0.004(3) 0.013(3)
C14 0.063(4) 0.135(7) 0.073(4) 0.028(4) -0.005(3) 0.013(4)
C15 0.124(6) 0.090(5) 0.122(6) 0.007(5) 0.007(5) 0.045(5)
C16 0.090(4) 0.084(5) 0.086(4) -0.006(3) -0.008(4) 0.026(4)
C19 0.123(5) 0.102(5) 0.075(4) 0.034(3) 0.013(3) -0.005(4)
C20 0.160(6) 0.123(6) 0.147(6) 0.013(5) 0.024(5) -0.083(5)
C21 0.206(7) 0.103(6) 0.125(5) 0.051(5) 0.018(5) 0.061(5)
C22 0.100(4) 0.079(4) 0.122(5) -0.018(4) -0.010(4) 0.014(3)
C23 0.064(3) 0.103(5) 0.143(5) -0.016(4) 0.011(4) 0.004(3)
C24 0.102(4) 0.123(6) 0.082(4) 0.011(3) 0.030(3) 0.020(4)
C25 0.109(4) 0.108(5) 0.077(4) -0.016(3) 0.012(3) 0.009(4)
C26 0.071(3) 0.126(6) 0.094(4) 0.001(4) 0.022(3) -0.012(3)
C27 0.106(4) 0.127(6) 0.127(5) 0.019(4) 0.023(4) 0.045(4)
C28 0.086(4) 0.112(5) 0.136(5) 0.033(4) 0.032(4) -0.026(4)
C29 0.188(7) 0.077(5) 0.143(6) -0.024(4) 0.042(5) -0.059(5)
C30 0.136(5) 0.095(5) 0.080(4) 0.023(3) 0.011(4) -0.004(4)
Li1 0.053(4) 0.069(6) 0.073(5) 0.005(4) -0.006(4) -0.006(4)
Li2 0.047(4) 0.065(6) 0.060(5) 0.008(4) -0.011(4) -0.002(4)

loop_
_atom_type_symbol
_atom_type_description
_atom_type_scat_dispersion_real
_atom_type_scat_dispersion_imag
_atom_type_scat_source
Si Si 0.0817 0.0704 'International Tables Vol C Tables 4.2.6.8 and 6.1.1.4'
N N 0.0061 0.0033 'International Tables Vol C Tables 4.2.6.8 and 6.1.1.4'
C C 0.0033 0.0016 'International Tables Vol C Tables 4.2.6.8 and 6.1.1.4'
H H 0.0000 0.0000 'International Tables Vol C Tables 4.2.6.8 and 6.1.1.4'
Li Li -0.0003 0.0001 'International Tables Vol C Tables 4.2.6.8 and 6.1.1.4'

loop_
_geom_angle_atom_site_label_1
_geom_angle_atom_site_label_2
_geom_angle_atom_site_label_3
_geom_angle
N3 Si1 C20 113.0(2)
N3 Si1 C21 115.4(3)
C20 Si1 C21 106.4(4)
N3 Si1 C19 113.4(2)
C20 Si1 C19 105.0(3)
C21 Si1 C19 102.5(3)
C20 Si1 Li1 135.9(3)
C21 Si1 Li1 116.9(3)
C19 Si1 Li1 74.0(2)
N3 Si2 C22 115.4(2)
N3 Si2 C23 111.5(2)
C22 Si2 C23 105.9(3)
N3 Si2 C24 112.4(2)
C22 Si2 C24 103.6(3)
C23 Si2 C24 107.3(3)
C22 Si2 Li2 124.3(2)
C23 Si2 Li2 128.9(2)
C24 Si2 Li2 71.8(2)
N4 Si3 C27 113.8(2)
N4 Si3 C26 111.3(2)
C27 Si3 C26 104.0(3)
N4 Si3 C25 113.9(2)
C27 Si3 C25 107.3(3)
C26 Si3 C25 105.8(3)
C27 Si3 Li2 121.2(2)
C26 Si3 Li2 71.7(2)
C25 Si3 Li2 130.8(2)
C27 Si3 Li1 147.2(3)
C26 Si3 Li1 98.7(2)
C25 Si3 Li1 88.5(2)
Li2 Si3 Li1 45.89(18)
N4 Si4 C29 113.8(2)
N4 Si4 C28 111.2(2)
C29 Si4 C28 104.4(3)
N4 Si4 C30 114.8(2)
C29 Si4 C30 106.8(3)
C28 Si4 C30 105.0(3)
C29 Si4 Li1 117.6(3)
C28 Si4 Li1 72.3(2)
C30 Si4 Li1 134.8(2)
C29 Si4 Li2 147.4(3)
C28 Si4 Li2 96.2(2)
C30 Si4 Li2 91.5(2)
Li1 Si4 Li2 45.87(17)
C1 N1 Li1 177.5(5)
C10 N2 Li2 162.6(5)
Si1 N3 Si2 125.1(2)
Si1 N3 Li2 119.5(3)
Si2 N3 Li2 104.5(3)
Si1 N3 Li1 105.5(3)
Si2 N3 Li1 117.1(3)
Li2 N3 Li1 74.7(3)
Si4 N4 Si3 123.5(2)
Si4 N4 Li1 107.3(3)
Si3 N4 Li1 116.1(3)
Si4 N4 Li2 118.5(3)
Si3 N4 Li2 107.3(3)
Li1 N4 Li2 73.9(3)
N1 C1 C2 179.5(6)
C7 C2 C3 122.7(5)
C7 C2 C1 117.2(5)
C3 C2 C1 120.1(5)
C2 C3 C4 117.2(5)
C2 C3 C8 121.4(5)
C4 C3 C8 121.3(6)
C5 C4 C3 119.1(6)
C5 C4 H4 120.5
C3 C4 H4 120.5
C4 C5 C6 123.0(6)
C4 C5 H5 118.5
C6 C5 H5 118.5
C5 C6 C7 118.6(6)
C5 C6 H6 120.7
C7 C6 H6 120.7
C2 C7 C6 119.4(6)
C2 C7 H7 120.3
C6 C7 H7 120.3
C3 C8 C9 111.0(5)
C3 C8 H8A 109.4
C9 C8 H8A 109.4
C3 C8 H8B 109.4
C9 C8 H8B 109.4
H8A C8 H8B 108.0
C8 C9 H9A 109.5
C8 C9 H9B 109.5
H9A C9 H9B 109.5
C8 C9 H9C 109.5
H9A C9 H9C 109.5
H9B C9 H9C 109.5
N2 C10 C11 174.6(6)
C16 C11 C12 123.0(5)
C16 C11 C10 116.4(5)
C12 C11 C10 120.6(5)
C11 C12 C13 116.6(5)
C11 C12 C17A 115.2(6)
C13 C12 C17A 127.0(7)
C11 C12 C17B 124.8(7)
C13 C12 C17B 117.6(7)
C14 C13 C12 119.8(5)
C14 C13 H13 120.1
C12 C13 H13 120.1
C13 C14 C15 123.3(5)
C13 C14 H14 118.4
C15 C14 H14 118.4
C16 C15 C14 118.2(6)
C16 C15 H15 120.9
C14 C15 H15 120.9
C15 C16 C11 119.2(6)
C15 C16 H16 120.4
C11 C16 H16 120.4
C12 C17A C18B 107.4(9)
C12 C17A H17A 110.2
C18B C17A H17A 110.2
C12 C17A H17B 110.2
C18B C17A H17B 110.2
H17A C17A H17B 108.5
C12 C17B C18A 107.5(9)
C12 C17B H17C 110.2
C18A C17B H17C 110.2
C12 C17B H17D 110.2
C18A C17B H17D 110.2
H17C C17B H17D 108.5
C17B C18A H18A 109.5
C17B C18A H18B 109.5
H18A C18A H18B 109.5
C17B C18A H18C 109.5
H18A C18A H18C 109.5
H18B C18A H18C 109.5
C17A C18B H18D 109.5
C17A C18B H18E 109.5
H18D C18B H18E 109.5
C17A C18B H18F 109.5
H18D C18B H18F 109.5
H18E C18B H18F 109.5
Si1 C19 H19A 110.4
Si1 C19 H19B 108.4
H19A C19 H19B 109.5
Si1 C19 H19C 109.5
H19A C19 H19C 109.5
H19B C19 H19C 109.5
Si1 C20 H20A 109.5
Si1 C20 H20B 109.5
H20A C20 H20B 109.5
Si1 C20 H20C 109.5
H20A C20 H20C 109.5
H20B C20 H20C 109.5
Si1 C21 H21A 110.9
Si1 C21 H21B 108.2
H21A C21 H21B 109.5
Si1 C21 H21C 109.3
H21A C21 H21C 109.5
H21B C21 H21C 109.5
Si2 C22 H22A 109.5
Si2 C22 H22B 109.5
H22A C22 H22B 109.5
Si2 C22 H22C 109.5
H22A C22 H22C 109.5
H22B C22 H22C 109.5
Si2 C23 H23A 109.5
Si2 C23 H23B 109.5
H23A C23 H23B 109.5
Si2 C23 H23C 109.5
H23A C23 H23C 109.5
H23B C23 H23C 109.5
Si2 C24 H24A 109.5
Si2 C24 H24B 109.5
H24A C24 H24B 109.5
Si2 C24 H24C 109.5
H24A C24 H24C 109.5
H24B C24 H24C 109.5
Si3 C25 H25A 109.5
Si3 C25 H25B 109.5
H25A C25 H25B 109.5
Si3 C25 H25C 109.5
H25A C25 H25C 109.5
H25B C25 H25C 109.5
Si3 C26 H26A 109.5
Si3 C26 H26B 109.5
H26A C26 H26B 109.5
Si3 C26 H26C 109.5
H26A C26 H26C 109.5
H26B C26 H26C 109.5
Si3 C27 H27A 109.5
Si3 C27 H27B 109.5
H27A C27 H27B 109.5
Si3 C27 H27C 109.5
H27A C27 H27C 109.5
H27B C27 H27C 109.5
Si4 C28 H28A 109.5
Si4 C28 H28B 109.5
H28A C28 H28B 109.5
Si4 C28 H28C 109.5
H28A C28 H28C 109.5
H28B C28 H28C 109.5
Si4 C29 H29A 109.5
Si4 C29 H29B 109.5
H29A C29 H29B 109.5
Si4 C29 H29C 109.5
H29A C29 H29C 109.5
H29B C29 H29C 109.5
Si4 C30 H30A 109.5
Si4 C30 H30B 109.5
H30A C30 H30B 109.5
Si4 C30 H30C 109.5
H30A C30 H30C 109.5
H30B C30 H30C 109.5
N4 Li1 N1 128.8(5)
N4 Li1 N3 106.4(3)
N1 Li1 N3 124.8(4)
N4 Li1 Li2 54.0(3)
N1 Li1 Li2 176.7(5)
N3 Li1 Li2 52.4(3)
N4 Li1 Si4 32.98(17)
N1 Li1 Si4 111.0(3)
N3 Li1 Si4 117.8(3)
Li2 Li1 Si4 72.3(3)
N4 Li1 Si1 118.2(3)
N1 Li1 Si1 104.5(3)
N3 Li1 Si1 33.85(17)
Li2 Li1 Si1 72.2(3)
Si4 Li1 Si1 144.5(3)
N4 Li1 Si3 29.48(16)
N1 Li1 Si3 116.9(4)
N3 Li1 Si3 109.7(3)
Li2 Li1 Si3 64.5(2)
Si4 Li1 Si3 58.89(15)
Si1 Li1 Si3 103.8(2)
N3 Li2 N4 105.0(3)
N3 Li2 N2 135.5(4)
N4 Li2 N2 119.5(4)
N3 Li2 Li1 52.9(3)
N4 Li2 Li1 52.1(3)
N2 Li2 Li1 171.3(5)
N3 Li2 Si2 34.86(17)
N4 Li2 Si2 116.6(3)
N2 Li2 Si2 113.3(3)
Li1 Li2 Si2 72.2(3)
N3 Li2 Si3 114.7(3)
N4 Li2 Si3 32.94(16)
N2 Li2 Si3 104.5(3)
Li1 Li2 Si3 69.6(3)
Si2 Li2 Si3 141.9(2)
N3 Li2 Si4 108.8(3)
N4 Li2 Si4 27.62(15)
N2 Li2 Si4 109.7(3)
Li1 Li2 Si4 61.8(3)
Si2 Li2 Si4 103.4(2)
Si3 Li2 Si4 57.65(15)

loop_
_geom_bond_atom_site_label_1
_geom_bond_atom_site_label_2
_geom_bond_distance
Si1 N3 1.703(4)
Si1 C20 1.826(6)
Si1 C21 1.843(6)
Si1 C19 1.900(6)
Si1 Li1 2.946(8)
Si2 N3 1.736(4)
Si2 C22 1.847(6)
Si2 C23 1.849(5)
Si2 C24 1.885(5)
Si2 Li2 2.941(8)
Si3 N4 1.724(4)
Si3 C27 1.837(6)
Si3 C26 1.850(5)
Si3 C25 1.899(5)
Si3 Li2 3.028(8)
Si3 Li1 3.147(8)
Si4 N4 1.687(4)
Si4 C29 1.850(6)
Si4 C28 1.856(6)
Si4 C30 1.888(5)
Si4 Li1 2.959(8)
Si4 Li2 3.198(8)
N1 C1 1.115(5)
N1 Li1 1.998(8)
N2 C10 1.119(5)
N2 Li2 2.024(8)
N3 Li2 1.979(8)
N3 Li1 1.992(9)
N4 Li1 1.980(8)
N4 Li2 2.030(9)
C1 C2 1.426(7)
C2 C7 1.351(6)
C2 C3 1.371(7)
C3 C4 1.388(7)
C3 C8 1.491(7)
C4 C5 1.344(8)
C4 H4 0.9300
C5 C6 1.356(9)
C5 H5 0.9300
C6 C7 1.357(7)
C6 H6 0.9300
C7 H7 0.9300
C8 C9 1.508(7)
C8 H8A 0.9700
C8 H8B 0.9700
C9 H9A 0.9600
C9 H9B 0.9600
C9 H9C 0.9600
C10 C11 1.442(7)
C11 C16 1.369(7)
C11 C12 1.367(6)
C12 C13 1.375(7)
C12 C17A 1.505(13)
C12 C17B 1.470(13)
C13 C14 1.335(8)
C13 H13 0.9300
C14 C15 1.364(8)
C14 H14 0.9300
C15 C16 1.338(7)
C15 H15 0.9300
C16 H16 0.9300
C17A C18B 1.542(18)
C17A H17A 0.9700
C17A H17B 0.9700
C17B C18A 1.569(18)
C17B H17C 0.9700
C17B H17D 0.9700
C18A H18A 0.9600
C18A H18B 0.9600
C18A H18C 0.9600
C18B H18D 0.9600
C18B H18E 0.9600
C18B H18F 0.9600
C19 H19A 0.9600
C19 H19B 0.9599
C19 H19C 0.9599
C20 H20A 0.9600
C20 H20B 0.9600
C20 H20C 0.9600
C21 H21A 0.9599
C21 H21B 0.9601
C21 H21C 0.9600
C22 H22A 0.9600
C22 H22B 0.9600
C22 H22C 0.9600
C23 H23A 0.9600
C23 H23B 0.9600
C23 H23C 0.9600
C24 H24A 0.9600
C24 H24B 0.9600
C24 H24C 0.9600
C25 H25A 0.9600
C25 H25B 0.9600
C25 H25C 0.9600
C26 H26A 0.9600
C26 H26B 0.9600
C26 H26C 0.9600
C27 H27A 0.9600
C27 H27B 0.9600
C27 H27C 0.9600
C28 H28A 0.9600
C28 H28B 0.9600
C28 H28C 0.9600
C29 H29A 0.9600
C29 H29B 0.9600
C29 H29C 0.9600
C30 H30A 0.9600
C30 H30B 0.9600
C30 H30C 0.9600
Li1 Li2 2.410(9)
